data_7117766
loop_
_publ_author_name
'Mejuto, Carmen'
'Guisado-Barrios, Gregorio'
'Gusev, Dmitry'
'Peris, Eduardo'

_publ_section_title
;
 First homoleptic MIC and heteroleptic NHC-MIC coordination cages from
 1,3,5-triphenylbenzene-bridged tris-MIC and tris-NHC ligands.
;
_journal_issue 73
_journal_name_full 'Chemical communications (Cambridge, England)'
_journal_page_first 13914
_journal_page_last 13917
_journal_paper_doi 10.1039/c5cc05114b
_journal_volume 51
_journal_year 2015
_chemical_formula_moiety 'C168 H162 Ag3 N18, 3(F6 P)'
_chemical_formula_sum 'C168 H162 Ag3 F18 N18 P3'
_chemical_formula_weight 3191.67
_chemical_name_systematic
;
 ?
;
_chemical_properties_physical 'Air-sensitive, Heat-sensitive, Light-sensitive'
_space_group_crystal_system trigonal
_space_group_IT_number 148
_space_group_name_Hall '-R 3'
_space_group_name_H-M_alt 'R -3'
_symmetry_space_group_name_Hall '-R 3'
_symmetry_space_group_name_H-M 'R -3 :H'
_atom_sites_solution_hydrogens geom
_atom_sites_solution_primary direct
_audit_creation_date 2015-06-08
_audit_creation_method
;
Olex2 1.2
(compiled 2015.01.26 svn.r3151 for OlexSys, GUI svn.r4998)
;
_audit_update_record
;
2015-06-14 deposited with the CCDC.
2015-07-24 downloaded from the CCDC.
;
_cell_angle_alpha 90
_cell_angle_beta 90
_cell_angle_gamma 120
_cell_formula_units_Z 6
_cell_length_a 35.4661(16)
_cell_length_b 35.4661(16)
_cell_length_c 26.1940(17)
_cell_measurement_reflns_used 3987
_cell_measurement_temperature 150.00(14)
_cell_measurement_theta_max 64.9440
_cell_measurement_theta_min 4.1040
_cell_volume 28534(3)
_computing_cell_refinement
;
CrysAlisPro, Agilent Technologies,
Version 1.171.37.31 (release 14-01-2014 CrysAlis171 .NET)
(compiled Jan 14 2014,18:38:05)
;
_computing_data_collection
;
CrysAlisPro, Agilent Technologies,
Version 1.171.37.31 (release 14-01-2014 CrysAlis171 .NET)
(compiled Jan 14 2014,18:38:05)
;
_computing_data_reduction
;
CrysAlisPro, Agilent Technologies,
Version 1.171.37.31 (release 14-01-2014 CrysAlis171 .NET)
(compiled Jan 14 2014,18:38:05)
;
_computing_molecular_graphics 'Olex2 (Dolomanov et al., 2009)'
_computing_publication_material 'Olex2 (Dolomanov et al., 2009)'
_computing_structure_refinement 'ShelXL (Sheldrick, 2008)'
_computing_structure_solution 'SIR2004 (Burla et al., 2007)'
_diffrn_ambient_environment N~2~
_diffrn_ambient_temperature 150.00(14)
_diffrn_detector 'CCD plate'
_diffrn_detector_area_resol_mean 10.4051
_diffrn_detector_type Atlas
_diffrn_measured_fraction_theta_full 0.918
_diffrn_measured_fraction_theta_max 0.977
_diffrn_measurement_details
;
  1 omega  -74.00   46.00   1.0000   15.0000
omega____ theta____ kappa____ phi______ frames
    -      -37.6057   77.0000  -90.0000 120

  2 omega    2.00  122.00   1.0000   15.0000
omega____ theta____ kappa____ phi______ frames
    -       37.6057   77.0000  150.0000 120

  3 omega  100.00  178.00   1.0000  275.0000
omega____ theta____ kappa____ phi______ frames
    -      101.8683   77.0000 -120.0000 78

  4 omega   95.00  178.00   1.0000  275.0000
omega____ theta____ kappa____ phi______ frames
    -      101.8683   77.0000  -90.0000 83

  5 omega   66.00  178.00   1.0000  275.0000
omega____ theta____ kappa____ phi______ frames
    -      101.8683   77.0000 -180.0000 112

  6 omega   95.00  178.00   1.0000  275.0000
omega____ theta____ kappa____ phi______ frames
    -      101.8683   77.0000  -60.0000 83

  7 omega  -49.00   42.00   1.0000   15.0000
omega____ theta____ kappa____ phi______ frames
    -      -37.6057   37.0000  120.0000 91

  8 omega -117.00   -6.00   1.0000   15.0000
omega____ theta____ kappa____ phi______ frames
    -      -37.6057  -37.0000  -30.0000 111

  9 omega  100.00  125.00   1.0000  275.0000
omega____ theta____ kappa____ phi______ frames
    -      101.8683  111.0000   90.0000 25
;
_diffrn_measurement_device 'four-circle diffractometer'
_diffrn_measurement_device_type 'SuperNova, Dual, Cu at zero, Atlas'
_diffrn_measurement_method '\w scans'
_diffrn_orient_matrix_UB_11 0.0332451000
_diffrn_orient_matrix_UB_12 0.0158859000
_diffrn_orient_matrix_UB_13 0.0440671000
_diffrn_orient_matrix_UB_21 -0.0230887000
_diffrn_orient_matrix_UB_22 -0.0461715000
_diffrn_orient_matrix_UB_23 0.0230116000
_diffrn_orient_matrix_UB_31 0.0296530000
_diffrn_orient_matrix_UB_32 -0.0114144000
_diffrn_orient_matrix_UB_33 -0.0315606000
_diffrn_radiation_monochromator mirror
_diffrn_radiation_probe x-ray
_diffrn_radiation_type CuK\a
_diffrn_radiation_wavelength 1.54184
_diffrn_reflns_av_R_equivalents 0.1245
_diffrn_reflns_av_unetI/netI 0.0962
_diffrn_reflns_laue_measured_fraction_full 0.918
_diffrn_reflns_laue_measured_fraction_max 0.977
_diffrn_reflns_limit_h_max 36
_diffrn_reflns_limit_h_min -36
_diffrn_reflns_limit_k_max 32
_diffrn_reflns_limit_k_min -41
_diffrn_reflns_limit_l_max 30
_diffrn_reflns_limit_l_min -29
_diffrn_reflns_number 36807
_diffrn_reflns_point_group_measured_fraction_full 0.918
_diffrn_reflns_point_group_measured_fraction_max 0.977
_diffrn_reflns_theta_full 67.684
_diffrn_reflns_theta_max 64.937
_diffrn_reflns_theta_min 3.336
_diffrn_source 'sealed X-ray tube'
_diffrn_source_type 'SuperNova (Cu) X-ray Source'
_exptl_absorpt_coefficient_mu 3.228
_exptl_absorpt_correction_T_max 1.00000
_exptl_absorpt_correction_T_min 0.58300
_exptl_absorpt_correction_type multi-scan
_exptl_absorpt_process_details
;
CrysAlisPro, Agilent Technologies,
Version 1.171.37.31 (release 14-01-2014 CrysAlis171 .NET)
(compiled Jan 14 2014,18:38:05)
Empirical absorption correction using spherical harmonics,
 implemented in SCALE3 ABSPACK scaling algorithm.
Empirical absorption correction using spherical harmonics,
 implemented in SCALE3 ABSPACK scaling algorithm.
;
_exptl_crystal_density_diffrn 1.114
_exptl_crystal_F_000 9864
_exptl_crystal_recrystallization_method 'Vapour Deposition'
_exptl_crystal_size_max 0.1117
_exptl_crystal_size_mid 0.1056
_exptl_crystal_size_min 0.0466
_platon_squeeze_details
;
;
_refine_diff_density_max 1.351
_refine_diff_density_min -0.715
_refine_diff_density_rms 0.105
_refine_ls_extinction_method none
_refine_ls_goodness_of_fit_ref 1.054
_refine_ls_hydrogen_treatment constr
_refine_ls_matrix_type full
_refine_ls_number_parameters 652
_refine_ls_number_reflns 10546
_refine_ls_number_restraints 238
_refine_ls_restrained_S_all 1.048
_refine_ls_R_factor_all 0.1282
_refine_ls_R_factor_gt 0.0922
_refine_ls_shift/su_max 0.001
_refine_ls_shift/su_mean 0.000
_refine_ls_structure_factor_coef Fsqd
_refine_ls_weighting_details 'w=1/[\s^2^(Fo^2^)+(0.1644P)^2^+33.6004P] where P=(Fo^2^+2Fc^2^)/3'
_refine_ls_weighting_scheme calc
_refine_ls_wR_factor_gt 0.2561
_refine_ls_wR_factor_ref 0.2886
_reflns_Friedel_coverage 0.000
_reflns_number_gt 6439
_reflns_number_total 10546
_reflns_threshold_expression 'I > 2\s(I)'
_cod_data_source_file c5cc05114b2.cif
_cod_data_source_block str1725
_cod_database_code 7117766
_shelxl_version_number 2013-4
_chemical_oxdiff_formula 'C168 H144 N18 Ag3 P F6'
_shelx_space_group_comment
;
The symmetry employed for this shelxl refinement is uniquely defined
by the following loop, which should always be used as a source of
symmetry information in preference to the above space-group names.
They are only intended as comments.
;
_reflns_odcompleteness_completeness 97.64
_reflns_odcompleteness_iscentric 1
_reflns_odcompleteness_theta 64.99
_olex2_refinement_description
;
1. Fixed Uiso
 At 1.2 times of:
  All C(H) groups
 At 1.5 times of:
  All C(H,H,H) groups
2. Restrained distances
 P1-F4 \\sim P1-F6
 with sigma of 0.02
 P1-F5 \\sim P1-F3 \\sim P1-F2 \\sim P1-F1
 with sigma of 0.02
 F3-F2 \\sim F4-F1 \\sim F6-F5
 with sigma of 0.02
 P1-F2 \\sim P1-F1 \\sim P1-F3 \\sim P1-F5 \\sim P1-F6A \\sim P1-F4 \\sim P1-F6
 with sigma of 0.02
3. Rigid bond restraints
 All non-hydrogen atoms
 with sigma for 1-2 distances of 0.01 and sigma for 1-3 distances of 0.01
4. Uiso/Uaniso restraints and constraints
F1 \\sim F2: within 1.7A with sigma of 0.04 and sigma for terminal atoms of 0.08
F3 \\sim F5: within 1.7A with sigma of 0.04 and sigma for terminal atoms of 0.08
F1 \\sim F2: within 1.7A with sigma of 0.04 and sigma for terminal atoms of 0.08
Uanis(F1) \\sim Ueq, Uanis(F2) \\sim Ueq: with sigma of 0.1 and sigma for
terminal atoms of 0.2
5. Others
 Fixed Sof: F6(0.5) F6A(0.5)
6.a Aromatic/amide H refined with riding coordinates:
 C7(H7), C7'(H7'), C8(H8), C8'(H8'), C10(H10), C10'(H10'), C11(H11),
 C11'(H11'), C13(H13), C13'(H13'), C16(H16), C16'(H16'), C18(H18), C18'(H18'),
 C25(H25), C25'(H25'), C27(H27), C27'(H27')
6.b Idealised Me refined as rotating group:
 C20(H20A,H20B,H20C), C20'(H20D,H20E,H20F), C21(H21A,H21B,H21C), C21'(H21D,
 H21E,H21F), C22(H22A,H22B,H22C), C22'(H22D,H22E,H22F), C29(H29A,H29B,H29C),
 C29'(H29D,H29E,H29F), C30(H30A,H30B,H30C), C30'(H30D,H30E,H30F), C31(H31A,H31B,
 H31C), C31'(H31D,H31E,H31F)
;
_olex2_submission_special_instructions 'No special instructions were received'

loop_
_space_group_symop_operation_xyz
'x, y, z'
'-y, x-y, z'
'-x+y, -x, z'
'x+2/3, y+1/3, z+1/3'
'-y+2/3, x-y+1/3, z+1/3'
'-x+y+2/3, -x+1/3, z+1/3'
'x+1/3, y+2/3, z+2/3'
'-y+1/3, x-y+2/3, z+2/3'
'-x+y+1/3, -x+2/3, z+2/3'
'-x, -y, -z'
'y, -x+y, -z'
'x-y, x, -z'
'-x+2/3, -y+1/3, -z+1/3'
'y+2/3, -x+y+1/3, -z+1/3'
'x-y+2/3, x+1/3, -z+1/3'
'-x+1/3, -y+2/3, -z+2/3'
'y+1/3, -x+y+2/3, -z+2/3'
'x-y+1/3, x+2/3, -z+2/3'

loop_
_atom_site_label
_atom_site_type_symbol
_atom_site_fract_x
_atom_site_fract_y
_atom_site_fract_z
_atom_site_U_iso_or_equiv
_atom_site_adp_type
_atom_site_occupancy
_atom_site_site_symmetry_order
_atom_site_calc_flag
_atom_site_refinement_flags_posn
_atom_site_refinement_flags_adp
_atom_site_refinement_flags_occupancy
_atom_site_disorder_assembly
_atom_site_disorder_group
N1 N 0.5970(2) 0.5521(2) 0.7540(2) 0.0660(16) Uani 1 1 d . U . . .
N1' N 0.6883(2) 0.6030(2) 0.5620(2) 0.0674(15) Uani 1 1 d . U . . .
N2 N 0.5800(2) 0.5387(2) 0.8004(2) 0.0678(16) Uani 1 1 d . U . . .
N2' N 0.7049(2) 0.6034(2) 0.5161(2) 0.0733(17) Uani 1 1 d . U . . .
N3 N 0.5884(2) 0.50725(19) 0.8097(2) 0.0601(14) Uani 1 1 d . U . . .
N3' N 0.7037(2) 0.5651(2) 0.5151(2) 0.0630(14) Uani 1 1 d . U . . .
C4 C 0.6100(2) 0.5005(2) 0.7696(2) 0.0528(14) Uani 1 1 d . U . . .
C4' C 0.6875(2) 0.5420(2) 0.5585(2) 0.0555(15) Uani 1 1 d . U . . .
C5 C 0.6157(2) 0.5312(2) 0.7336(3) 0.0578(16) Uani 1 1 d . U . . .
C5' C 0.6770(2) 0.5662(3) 0.5900(2) 0.0579(16) Uani 1 1 d . U . . .
C6 C 0.6221(2) 0.4666(2) 0.7696(2) 0.0525(14) Uani 1 1 d . U . . .
C6' C 0.6839(3) 0.4994(2) 0.5680(3) 0.0599(16) Uani 1 1 d . U . . .
C7 C 0.5970(2) 0.4269(2) 0.7932(3) 0.0565(15) Uani 1 1 d . U . . .
H7 H 0.5721 0.4216 0.8110 0.068 Uiso 1 1 calc R . . . .
C7' C 0.6497(3) 0.4689(2) 0.5964(3) 0.0644(18) Uani 1 1 d . U . . .
H7' H 0.6284 0.4747 0.6082 0.077 Uiso 1 1 calc R . . . .
C8 C 0.6083(2) 0.3955(2) 0.7907(3) 0.0576(16) Uani 1 1 d . U . . .
H8 H 0.5910 0.3692 0.8073 0.069 Uiso 1 1 calc R . . . .
C8' C 0.6469(2) 0.4295(3) 0.6077(3) 0.0634(17) Uani 1 1 d . U . . .
H8' H 0.6240 0.4095 0.6279 0.076 Uiso 1 1 calc R . . . .
C9 C 0.6448(2) 0.4015(2) 0.7639(2) 0.0476(13) Uani 1 1 d . U . . .
C9' C 0.6775(2) 0.4187(2) 0.5895(3) 0.0624(16) Uani 1 1 d . U . . .
C10 C 0.6702(2) 0.4417(2) 0.7405(2) 0.0560(15) Uani 1 1 d . U . . .
H10 H 0.6951 0.4472 0.7228 0.067 Uiso 1 1 calc R . . . .
C10' C 0.7126(3) 0.4511(3) 0.5621(3) 0.0689(18) Uani 1 1 d . U . . .
H10' H 0.7343 0.4457 0.5509 0.083 Uiso 1 1 calc R . . . .
C11 C 0.6588(2) 0.4734(2) 0.7433(3) 0.0563(15) Uani 1 1 d . U . . .
H11 H 0.6761 0.5000 0.7272 0.068 Uiso 1 1 calc R . . . .
C11' C 0.7163(3) 0.4906(3) 0.5511(3) 0.0691(18) Uani 1 1 d . U . . .
H11' H 0.7399 0.5114 0.5325 0.083 Uiso 1 1 calc R . . . .
C12 C 0.6562(2) 0.3664(2) 0.7618(2) 0.0469(13) Uani 1 1 d . U . . .
C12' C 0.6720(3) 0.3756(2) 0.5963(3) 0.0644(17) Uani 1 1 d . U . . .
C13 C 0.6239(2) 0.3230(2) 0.7614(2) 0.0463(13) Uani 1 1 d . U . . .
H13 H 0.5949 0.3160 0.7607 0.056 Uiso 1 1 calc R . . . .
C13' C 0.7079(3) 0.3690(3) 0.5972(3) 0.0694(19) Uani 1 1 d . U . . .
H13' H 0.7358 0.3932 0.5985 0.083 Uiso 1 1 calc R . . . .
C14 C 0.5773(3) 0.4872(2) 0.8597(3) 0.0629(16) Uani 1 1 d . U . . .
C14' C 0.7176(3) 0.5528(3) 0.4689(3) 0.0750(19) Uani 1 1 d . U . . .
C15 C 0.5328(3) 0.4574(2) 0.8697(3) 0.0686(18) Uani 1 1 d . U . . .
C15' C 0.6855(4) 0.5185(4) 0.4392(3) 0.097(3) Uani 1 1 d . U . . .
C16 C 0.5245(3) 0.4398(3) 0.9191(3) 0.082(2) Uani 1 1 d . U . . .
H16 H 0.4960 0.4198 0.9280 0.098 Uiso 1 1 calc R . . . .
C16' C 0.7004(4) 0.5045(5) 0.3980(4) 0.115(4) Uani 1 1 d . U . . .
H16' H 0.6801 0.4823 0.3773 0.138 Uiso 1 1 calc R . . . .
C17 C 0.5567(4) 0.4508(3) 0.9553(3) 0.088(3) Uani 1 1 d . U . . .
C17' C 0.7438(5) 0.5222(6) 0.3869(5) 0.135(5) Uani 1 1 d . U . . .
C18 C 0.5990(4) 0.4799(4) 0.9423(3) 0.098(3) Uani 1 1 d . U . . .
H18 H 0.6208 0.4872 0.9665 0.117 Uiso 1 1 calc R . . . .
C18' C 0.7733(4) 0.5556(4) 0.4163(5) 0.105(3) Uani 1 1 d . U . . .
H18' H 0.8026 0.5684 0.4074 0.127 Uiso 1 1 calc R . . . .
C19 C 0.6105(3) 0.4992(3) 0.8939(3) 0.080(2) Uani 1 1 d . U . . .
C19' C 0.7622(3) 0.5719(4) 0.4595(4) 0.087(2) Uani 1 1 d . U . . .
C20 C 0.4985(3) 0.4441(3) 0.8327(4) 0.089(2) Uani 1 1 d . U . . .
H20A H 0.4939 0.4680 0.8253 0.133 Uiso 1 1 calc GR . . . .
H20B H 0.4722 0.4202 0.8461 0.133 Uiso 1 1 calc GR . . . .
H20C H 0.5065 0.4350 0.8019 0.133 Uiso 1 1 calc GR . . . .
C20' C 0.6390(4) 0.5001(5) 0.4497(4) 0.122(5) Uani 1 1 d . U . . .
H20D H 0.6306 0.4797 0.4773 0.183 Uiso 1 1 calc GR . . . .
H20E H 0.6226 0.4856 0.4198 0.183 Uiso 1 1 calc GR . . . .
H20F H 0.6334 0.5231 0.4589 0.183 Uiso 1 1 calc GR . . . .
C21 C 0.5467(5) 0.4308(4) 1.0084(4) 0.145(6) Uani 1 1 d . U . . .
H21A H 0.5434 0.4499 1.0316 0.218 Uiso 1 1 calc GR . . . .
H21B H 0.5701 0.4267 1.0196 0.218 Uiso 1 1 calc GR . . . .
H21C H 0.5202 0.4032 1.0074 0.218 Uiso 1 1 calc GR . . . .
C21' C 0.7572(7) 0.5042(7) 0.3408(7) 0.196(9) Uani 1 1 d . U . . .
H21D H 0.7810 0.5000 0.3504 0.294 Uiso 1 1 calc GR . . . .
H21E H 0.7660 0.5244 0.3130 0.294 Uiso 1 1 calc GR . . . .
H21F H 0.7329 0.4768 0.3304 0.294 Uiso 1 1 calc GR . . . .
C22 C 0.6565(3) 0.5301(4) 0.8803(4) 0.093(3) Uani 1 1 d . U . . .
H22A H 0.6665 0.5168 0.8560 0.139 Uiso 1 1 calc GR . . . .
H22B H 0.6742 0.5377 0.9105 0.139 Uiso 1 1 calc GR . . . .
H22C H 0.6585 0.5559 0.8657 0.139 Uiso 1 1 calc GR . . . .
C22' C 0.7940(3) 0.6064(3) 0.4923(5) 0.097(3) Uani 1 1 d . U . . .
H22D H 0.7903 0.6314 0.4901 0.146 Uiso 1 1 calc GR . . . .
H22E H 0.8229 0.6143 0.4815 0.146 Uiso 1 1 calc GR . . . .
H22F H 0.7898 0.5963 0.5270 0.146 Uiso 1 1 calc GR . . . .
C23 C 0.5918(3) 0.5865(3) 0.7309(3) 0.0756(19) Uani 1 1 d . U . . .
C23' C 0.6874(3) 0.6414(3) 0.5783(3) 0.081(2) Uani 1 1 d . U . . .
C24 C 0.5562(4) 0.5747(3) 0.7012(4) 0.089(2) Uani 1 1 d . U . . .
C24' C 0.7225(4) 0.6727(3) 0.6065(5) 0.104(3) Uani 1 1 d . U . . .
C25 C 0.5526(5) 0.6096(5) 0.6800(5) 0.115(3) Uani 1 1 d . U . . .
H25 H 0.5283 0.6034 0.6605 0.138 Uiso 1 1 calc R . . . .
C25' C 0.7195(5) 0.7090(4) 0.6203(6) 0.129(4) Uani 1 1 d . U . . .
H25' H 0.7412 0.7297 0.6411 0.155 Uiso 1 1 calc R . . . .
C26 C 0.5827(5) 0.6504(4) 0.6873(5) 0.112(3) Uani 1 1 d . U . . .
C26' C 0.6872(5) 0.7161(3) 0.6055(5) 0.108(3) Uani 1 1 d . U . . .
C27 C 0.6192(4) 0.6625(4) 0.7177(5) 0.104(3) Uani 1 1 d . U . . .
H27 H 0.6394 0.6917 0.7236 0.124 Uiso 1 1 calc R . . . .
C27' C 0.6549(4) 0.6862(4) 0.5769(4) 0.099(3) Uani 1 1 d . U . . .
H27' H 0.6332 0.6916 0.5658 0.119 Uiso 1 1 calc R . . . .
C28 C 0.6241(4) 0.6294(3) 0.7389(4) 0.088(2) Uani 1 1 d . U . . .
C28' C 0.6523(4) 0.6451(4) 0.5624(4) 0.088(2) Uani 1 1 d . U . . .
C29 C 0.5222(4) 0.5288(4) 0.6922(5) 0.114(3) Uani 1 1 d . U . . .
H29A H 0.5351 0.5135 0.6765 0.171 Uiso 1 1 calc GR . . . .
H29B H 0.5001 0.5279 0.6701 0.171 Uiso 1 1 calc GR . . . .
H29C H 0.5093 0.5152 0.7241 0.171 Uiso 1 1 calc GR . . . .
C29' C 0.7589(5) 0.6653(4) 0.6223(8) 0.167(7) Uani 1 1 d . U . . .
H29D H 0.7711 0.6594 0.5927 0.250 Uiso 1 1 calc GR . . . .
H29E H 0.7479 0.6408 0.6452 0.250 Uiso 1 1 calc GR . . . .
H29F H 0.7811 0.6907 0.6393 0.250 Uiso 1 1 calc GR . . . .
C30 C 0.5753(6) 0.6871(6) 0.6626(8) 0.186(9) Uani 1 1 d . U . . .
H30A H 0.5946 0.7146 0.6782 0.278 Uiso 1 1 calc GR . . . .
H30B H 0.5457 0.6801 0.6680 0.278 Uiso 1 1 calc GR . . . .
H30C H 0.5811 0.6888 0.6266 0.278 Uiso 1 1 calc GR . . . .
C30' C 0.6886(6) 0.7590(4) 0.6207(6) 0.144(5) Uani 1 1 d . U . . .
H30D H 0.7134 0.7832 0.6051 0.215 Uiso 1 1 calc GR . . . .
H30E H 0.6908 0.7623 0.6571 0.215 Uiso 1 1 calc GR . . . .
H30F H 0.6625 0.7583 0.6092 0.215 Uiso 1 1 calc GR . . . .
C31 C 0.6632(4) 0.6394(4) 0.7692(5) 0.108(3) Uani 1 1 d . U . . .
H31A H 0.6547 0.6279 0.8030 0.162 Uiso 1 1 calc GR . . . .
H31B H 0.6821 0.6704 0.7709 0.162 Uiso 1 1 calc GR . . . .
H31C H 0.6783 0.6264 0.7532 0.162 Uiso 1 1 calc GR . . . .
C31' C 0.6158(4) 0.6110(4) 0.5335(5) 0.115(4) Uani 1 1 d . U . . .
H31D H 0.6266 0.6046 0.5030 0.172 Uiso 1 1 calc GR . . . .
H31E H 0.5959 0.6208 0.5246 0.172 Uiso 1 1 calc GR . . . .
H31F H 0.6011 0.5852 0.5540 0.172 Uiso 1 1 calc GR . . . .
P1 P 0.56762(18) 0.69159(18) 0.4446(2) 0.1618(17) Uani 1 1 d D U . . .
F1 F 0.5238(5) 0.6485(4) 0.4574(7) 0.269(7) Uani 1 1 d D U . . .
F2 F 0.6130(5) 0.7322(5) 0.4338(11) 0.368(11) Uani 1 1 d D U . . .
F3 F 0.5835(5) 0.6598(5) 0.4268(8) 0.291(7) Uani 1 1 d D U . . .
F4 F 0.5574(8) 0.6871(6) 0.3868(5) 0.343(9) Uani 1 1 d D U . . .
F5 F 0.5450(4) 0.7183(4) 0.4548(6) 0.226(5) Uani 1 1 d D U . . .
F6 F 0.5742(18) 0.688(2) 0.5036(7) 0.388(14) Uani 0.5 1 d D U P A 2
F6A F 0.577(2) 0.6992(15) 0.5034(8) 0.371(13) Uani 0.5 1 d D U P A 1
Ag1 Ag 0.64673(2) 0.55000(2) 0.66172(2) 0.0605(2) Uani 1 1 d . U . . .

loop_
_atom_site_aniso_label
_atom_site_aniso_U_11
_atom_site_aniso_U_22
_atom_site_aniso_U_33
_atom_site_aniso_U_23
_atom_site_aniso_U_13
_atom_site_aniso_U_12
N1 0.086(4) 0.058(3) 0.070(3) 0.012(3) 0.018(3) 0.048(3)
N1' 0.074(4) 0.064(3) 0.069(3) 0.018(3) 0.010(3) 0.038(3)
N2 0.086(4) 0.060(4) 0.069(3) 0.010(3) 0.025(3) 0.044(3)
N2' 0.079(4) 0.082(4) 0.063(3) 0.024(3) 0.019(3) 0.043(4)
N3 0.076(4) 0.051(3) 0.061(3) 0.007(2) 0.020(3) 0.037(3)
N3' 0.060(3) 0.077(4) 0.057(3) 0.014(3) 0.007(3) 0.038(3)
C4 0.061(4) 0.050(3) 0.048(3) 0.006(3) 0.009(3) 0.028(3)
C4' 0.050(4) 0.066(4) 0.051(3) 0.011(3) 0.005(3) 0.029(3)
C5 0.065(4) 0.062(4) 0.057(3) 0.003(3) 0.011(3) 0.039(4)
C5' 0.064(4) 0.068(4) 0.051(3) 0.010(3) 0.006(3) 0.040(4)
C6 0.067(4) 0.052(3) 0.048(3) 0.002(3) 0.005(3) 0.037(3)
C6' 0.069(4) 0.056(4) 0.051(3) 0.002(3) -0.001(3) 0.029(3)
C7 0.062(4) 0.053(4) 0.061(4) 0.007(3) 0.011(3) 0.033(3)
C7' 0.076(5) 0.062(4) 0.066(4) -0.002(3) 0.012(3) 0.042(4)
C8 0.069(4) 0.050(4) 0.056(3) 0.010(3) 0.010(3) 0.032(3)
C8' 0.052(4) 0.062(4) 0.073(4) 0.001(3) 0.006(3) 0.026(3)
C9 0.050(3) 0.045(3) 0.047(3) 0.000(2) 0.003(3) 0.023(3)
C9' 0.060(4) 0.060(4) 0.068(4) -0.003(3) -0.005(3) 0.030(3)
C10 0.066(4) 0.059(4) 0.049(3) 0.010(3) 0.010(3) 0.036(3)
C10' 0.063(4) 0.075(5) 0.076(5) 0.000(4) 0.006(4) 0.040(4)
C11 0.069(4) 0.051(4) 0.057(3) 0.012(3) 0.006(3) 0.036(3)
C11' 0.064(4) 0.063(4) 0.078(5) 0.000(4) 0.007(4) 0.030(4)
C12 0.052(3) 0.047(3) 0.045(3) 0.003(3) 0.002(3) 0.027(3)
C12' 0.066(4) 0.060(4) 0.066(4) 0.000(3) 0.004(3) 0.030(4)
C13 0.046(3) 0.046(3) 0.051(3) 0.001(3) 0.000(3) 0.026(3)
C13' 0.063(5) 0.074(5) 0.073(4) -0.004(4) -0.006(4) 0.036(4)
C14 0.076(4) 0.055(4) 0.056(3) 0.011(3) 0.022(3) 0.032(3)
C14' 0.075(4) 0.112(6) 0.058(4) 0.019(4) 0.015(3) 0.062(4)
C15 0.077(4) 0.054(4) 0.077(4) 0.007(3) 0.024(3) 0.034(4)
C15' 0.102(6) 0.151(9) 0.054(4) -0.008(5) -0.002(4) 0.075(6)
C16 0.093(5) 0.073(5) 0.076(4) 0.013(4) 0.038(4) 0.038(5)
C16' 0.110(6) 0.172(12) 0.079(6) -0.024(6) 0.002(5) 0.083(8)
C17 0.105(6) 0.071(5) 0.067(4) 0.006(4) 0.026(4) 0.028(5)
C17' 0.117(8) 0.208(15) 0.096(7) -0.015(7) 0.016(6) 0.094(9)
C18 0.107(6) 0.095(7) 0.056(4) 0.003(4) 0.002(4) 0.025(5)
C18' 0.095(6) 0.126(9) 0.119(7) 0.027(5) 0.047(5) 0.072(6)
C19 0.087(5) 0.079(5) 0.061(4) 0.000(4) 0.016(3) 0.030(4)
C19' 0.085(5) 0.106(7) 0.086(5) 0.028(4) 0.022(4) 0.060(5)
C20 0.078(5) 0.089(6) 0.104(6) 0.016(5) 0.007(4) 0.044(5)
C20' 0.087(6) 0.200(14) 0.081(6) -0.045(8) -0.025(5) 0.073(8)
C21 0.185(14) 0.113(9) 0.066(5) 0.013(6) 0.029(6) 0.021(9)
C21' 0.211(18) 0.24(2) 0.158(14) -0.021(12) 0.083(13) 0.126(16)
C22 0.081(5) 0.098(7) 0.073(5) 0.001(5) 0.001(4) 0.025(5)
C22' 0.076(5) 0.075(6) 0.137(8) 0.037(5) 0.028(5) 0.035(4)
C23 0.106(6) 0.069(4) 0.074(5) 0.019(4) 0.026(4) 0.060(4)
C23' 0.096(5) 0.079(5) 0.077(5) 0.021(4) 0.017(4) 0.052(5)
C24 0.117(7) 0.091(5) 0.092(6) 0.008(5) 0.012(5) 0.078(5)
C24' 0.098(7) 0.053(5) 0.151(9) 0.012(5) -0.003(6) 0.029(5)
C25 0.133(9) 0.125(6) 0.131(9) 0.027(7) 0.015(7) 0.097(7)
C25' 0.130(10) 0.068(6) 0.172(12) -0.002(7) 0.001(8) 0.037(6)
C26 0.142(9) 0.099(6) 0.135(9) 0.044(7) 0.054(6) 0.090(7)
C26' 0.126(9) 0.065(5) 0.125(8) 0.028(5) 0.039(6) 0.042(5)
C27 0.136(8) 0.078(6) 0.123(8) 0.024(5) 0.055(5) 0.073(6)
C27' 0.119(8) 0.097(6) 0.105(7) 0.021(5) 0.035(5) 0.071(6)
C28 0.114(6) 0.069(5) 0.094(6) 0.019(4) 0.042(4) 0.055(4)
C28' 0.097(6) 0.097(6) 0.085(6) 0.014(4) 0.021(4) 0.060(5)
C29 0.113(8) 0.113(6) 0.136(9) -0.011(7) -0.023(7) 0.072(6)
C29' 0.123(11) 0.083(8) 0.28(2) -0.025(11) -0.079(12) 0.040(7)
C30 0.216(16) 0.182(13) 0.243(19) 0.136(14) 0.120(13) 0.163(14)
C30' 0.186(14) 0.086(7) 0.166(12) 0.029(7) 0.070(11) 0.073(8)
C31 0.125(8) 0.075(6) 0.125(8) -0.005(6) 0.012(6) 0.051(6)
C31' 0.108(8) 0.123(8) 0.141(10) -0.008(7) -0.016(6) 0.078(7)
P1 0.176(4) 0.175(4) 0.173(4) -0.022(3) -0.021(3) 0.116(3)
F1 0.236(11) 0.165(8) 0.366(16) -0.033(10) 0.088(11) 0.071(7)
F2 0.199(10) 0.233(11) 0.60(3) -0.152(16) 0.088(15) 0.054(9)
F3 0.266(15) 0.236(12) 0.453(19) 0.001(15) 0.060(16) 0.188(12)
F4 0.57(3) 0.33(2) 0.165(7) -0.013(9) -0.064(11) 0.255(17)
F5 0.214(10) 0.207(10) 0.325(15) -0.023(11) -0.039(11) 0.156(9)
F6 0.40(3) 0.74(5) 0.224(9) -0.047(14) -0.150(14) 0.44(3)
F6A 0.70(4) 0.25(2) 0.228(9) -0.072(12) -0.228(15) 0.28(2)
Ag1 0.0778(4) 0.0577(3) 0.0530(3) 0.0099(2) 0.0115(2) 0.0392(3)

loop_
_atom_type_symbol
_atom_type_description
_atom_type_scat_dispersion_real
_atom_type_scat_dispersion_imag
_atom_type_scat_source
C C 0.0181 0.0091 'International Tables Vol C Tables 4.2.6.8 and 6.1.1.4'
H H 0.0000 0.0000 'International Tables Vol C Tables 4.2.6.8 and 6.1.1.4'
Ag Ag 0.1306 4.2820 'International Tables Vol C Tables 4.2.6.8 and 6.1.1.4'
F F 0.0727 0.0534 'International Tables Vol C Tables 4.2.6.8 and 6.1.1.4'
N N 0.0311 0.0180 'International Tables Vol C Tables 4.2.6.8 and 6.1.1.4'
P P 0.2955 0.4335 'International Tables Vol C Tables 4.2.6.8 and 6.1.1.4'

loop_
_exptl_crystal_face_index_h
_exptl_crystal_face_index_k
_exptl_crystal_face_index_l
_exptl_crystal_face_perp_dist
_exptl_oxdiff_crystal_face_indexfrac_h
_exptl_oxdiff_crystal_face_indexfrac_k
_exptl_oxdiff_crystal_face_indexfrac_l
_exptl_oxdiff_crystal_face_x
_exptl_oxdiff_crystal_face_y
_exptl_oxdiff_crystal_face_z
11 -5 15 0.0233 11.3221 -4.6822 14.9250 0.9597 0.2982 -0.0819
-13 -2 -13 0.0283 -12.9702 -2.3694 -12.5104 -1.0201 0.1210 0.0373
13 2 12 0.0216 12.9520 2.3034 11.5116 0.9745 -0.1405 -0.0055
12 11 1 0.0488 12.4095 10.7811 1.0716 0.6310 -0.7596 0.2111
1 17 -8 0.0484 1.1560 16.8749 -7.9113 -0.0421 -0.9879 0.0914
-1 -17 8 0.0484 -1.1560 -16.8749 7.9113 0.0421 0.9879 -0.0914
17 -13 -10 0.0484 17.0460 -13.2117 -9.8864 -0.0789 -0.0111 0.9683
-17 13 10 0.0484 -17.0460 13.2117 9.8864 0.0789 0.0111 -0.9683
-11 5 -15 0.0233 -11.3221 4.6822 -14.9250 -0.9597 -0.2982 0.0819

loop_
_geom_angle_atom_site_label_1
_geom_angle_atom_site_label_2
_geom_angle_atom_site_label_3
_geom_angle
_geom_angle_site_symmetry_1
N2 N1 C23 117.1(6) .
C5 N1 N2 115.4(6) .
C5 N1 C23 127.4(6) .
N2' N1' C5' 114.4(6) .
N2' N1' C23' 118.2(6) .
C5' N1' C23' 127.3(6) .
N3 N2 N1 102.5(5) .
N1' N2' N3' 102.5(5) .
N2 N3 C4 112.7(5) .
N2 N3 C14 117.6(5) .
C4 N3 C14 129.6(6) .
N2' N3' C4' 112.7(6) .
N2' N3' C14' 118.7(6) .
C4' N3' C14' 128.6(7) .
N3 C4 C6 123.6(6) .
C5 C4 N3 104.9(6) .
C5 C4 C6 131.5(6) .
N3' C4' C5' 107.0(6) .
N3' C4' C6' 123.8(6) .
C5' C4' C6' 129.2(6) .
N1 C5 C4 104.4(6) .
N1 C5 Ag1 120.6(5) .
C4 C5 Ag1 134.9(5) .
N1' C5' C4' 103.5(6) .
N1' C5' Ag1 127.5(5) .
C4' C5' Ag1 128.9(5) .
C7 C6 C4 122.1(6) .
C7 C6 C11 118.3(6) .
C11 C6 C4 119.5(6) .
C7' C6' C4' 119.2(7) .
C7' C6' C11' 119.8(7) .
C11' C6' C4' 120.9(7) .
C6 C7 H7 119.7 .
C8 C7 C6 120.6(6) .
C8 C7 H7 119.7 .
C6' C7' H7' 120.0 .
C6' C7' C8' 120.1(7) .
C8' C7' H7' 120.0 .
C7 C8 H8 119.0 .
C7 C8 C9 122.1(6) .
C9 C8 H8 119.0 .
C7' C8' H8' 119.1 .
C7' C8' C9' 121.9(7) .
C9' C8' H8' 119.1 .
C8 C9 C12 120.7(6) .
C10 C9 C8 117.0(6) .
C10 C9 C12 122.4(6) .
C8' C9' C12' 122.1(7) .
C10' C9' C8' 116.4(7) .
C10' C9' C12' 121.5(7) .
C9 C10 H10 119.6 .
C11 C10 C9 120.8(6) .
C11 C10 H10 119.6 .
C9' C10' H10' 118.7 .
C11' C10' C9' 122.5(7) .
C11' C10' H10' 118.7 .
C6 C11 H11 119.3 .
C10 C11 C6 121.3(6) .
C10 C11 H11 119.3 .
C6' C11' H11' 120.4 .
C10' C11' C6' 119.3(7) .
C10' C11' H11' 120.4 .
C13 C12 C9 121.1(6) 3_665
C13 C12 C9 120.8(6) .
C13 C12 C13 118.0(6) 3_665
C13' C12' C9' 121.0(7) 2_655
C13' C12' C9' 121.5(7) .
C13' C12' C13' 117.2(8) 2_655
C12 C13 C12 121.9(6) 2_655
C12 C13 H13 119.0 2_655
C12 C13 H13 119.0 .
C12' C13' C12' 122.8(8) 3_665
C12' C13' H13' 118.6 .
C12' C13' H13' 118.6 3_665
C15 C14 N3 117.4(7) .
C19 C14 N3 117.4(7) .
C19 C14 C15 125.2(7) .
C15' C14' N3' 117.7(7) .
C19' C14' N3' 118.3(9) .
C19' C14' C15' 123.6(9) .
C14 C15 C20 124.4(7) .
C16 C15 C14 114.1(8) .
C16 C15 C20 121.4(8) .
C14' C15' C20' 121.7(9) .
C16' C15' C14' 116.3(10) .
C16' C15' C20' 121.9(11) .
C15 C16 H16 118.4 .
C17 C16 C15 123.3(9) .
C17 C16 H16 118.4 .
C15' C16' H16' 118.7 .
C17' C16' C15' 122.5(13) .
C17' C16' H16' 118.7 .
C16 C17 C21 122.0(10) .
C18 C17 C16 118.6(8) .
C18 C17 C21 119.4(11) .
C16' C17' C21' 118.8(15) .
C18' C17' C16' 118.7(11) .
C18' C17' C21' 122.5(14) .
C17 C18 H18 118.8 .
C17 C18 C19 122.3(10) .
C19 C18 H18 118.8 .
C17' C18' H18' 118.1 .
C17' C18' C19' 123.8(10) .
C19' C18' H18' 118.1 .
C14 C19 C18 116.4(9) .
C14 C19 C22 122.1(8) .
C18 C19 C22 121.5(9) .
C14' C19' C18' 115.0(11) .
C14' C19' C22' 121.1(9) .
C18' C19' C22' 123.9(10) .
C15 C20 H20A 109.5 .
C15 C20 H20B 109.5 .
C15 C20 H20C 109.5 .
H20A C20 H20B 109.5 .
H20A C20 H20C 109.5 .
H20B C20 H20C 109.5 .
C15' C20' H20D 109.5 .
C15' C20' H20E 109.5 .
C15' C20' H20F 109.5 .
H20D C20' H20E 109.5 .
H20D C20' H20F 109.5 .
H20E C20' H20F 109.5 .
C17 C21 H21A 109.5 .
C17 C21 H21B 109.5 .
C17 C21 H21C 109.5 .
H21A C21 H21B 109.5 .
H21A C21 H21C 109.5 .
H21B C21 H21C 109.5 .
C17' C21' H21D 109.5 .
C17' C21' H21E 109.5 .
C17' C21' H21F 109.5 .
H21D C21' H21E 109.5 .
H21D C21' H21F 109.5 .
H21E C21' H21F 109.5 .
C19 C22 H22A 109.5 .
C19 C22 H22B 109.5 .
C19 C22 H22C 109.5 .
H22A C22 H22B 109.5 .
H22A C22 H22C 109.5 .
H22B C22 H22C 109.5 .
C19' C22' H22D 109.5 .
C19' C22' H22E 109.5 .
C19' C22' H22F 109.5 .
H22D C22' H22E 109.5 .
H22D C22' H22F 109.5 .
H22E C22' H22F 109.5 .
C24 C23 N1 118.0(8) .
C24 C23 C28 123.6(8) .
C28 C23 N1 118.4(9) .
C24' C23' N1' 118.4(9) .
C28' C23' N1' 116.5(9) .
C28' C23' C24' 125.0(10) .
C23 C24 C25 115.6(11) .
C23 C24 C29 123.2(9) .
C25 C24 C29 121.2(11) .
C23' C24' C29' 120.7(10) .
C25' C24' C23' 115.0(11) .
C25' C24' C29' 124.3(12) .
C24 C25 H25 119.1 .
C26 C25 C24 121.8(13) .
C26 C25 H25 119.1 .
C24' C25' H25' 117.8 .
C26' C25' C24' 124.4(14) .
C26' C25' H25' 117.8 .
C25 C26 C27 122.7(10) .
C25 C26 C30 117.9(15) .
C27 C26 C30 119.3(14) .
C25' C26' C30' 119.8(14) .
C27' C26' C25' 118.9(12) .
C27' C26' C30' 121.3(13) .
C26 C27 H27 121.3 .
C28 C27 C26 117.3(11) .
C28 C27 H27 121.3 .
C26' C27' H27' 118.7 .
C26' C27' C28' 122.6(11) .
C28' C27' H27' 118.7 .
C23 C28 C31 120.2(9) .
C27 C28 C23 118.9(11) .
C27 C28 C31 120.8(10) .
C23' C28' C27' 113.9(10) .
C23' C28' C31' 123.0(10) .
C31' C28' C27' 123.1(10) .
C24 C29 H29A 109.5 .
C24 C29 H29B 109.5 .
C24 C29 H29C 109.5 .
H29A C29 H29B 109.5 .
H29A C29 H29C 109.5 .
H29B C29 H29C 109.5 .
C24' C29' H29D 109.5 .
C24' C29' H29E 109.5 .
C24' C29' H29F 109.5 .
H29D C29' H29E 109.5 .
H29D C29' H29F 109.5 .
H29E C29' H29F 109.5 .
C26 C30 H30A 109.5 .
C26 C30 H30B 109.5 .
C26 C30 H30C 109.5 .
H30A C30 H30B 109.5 .
H30A C30 H30C 109.5 .
H30B C30 H30C 109.5 .
C26' C30' H30D 109.5 .
C26' C30' H30E 109.5 .
C26' C30' H30F 109.5 .
H30D C30' H30E 109.5 .
H30D C30' H30F 109.5 .
H30E C30' H30F 109.5 .
C28 C31 H31A 109.5 .
C28 C31 H31B 109.5 .
C28 C31 H31C 109.5 .
H31A C31 H31B 109.5 .
H31A C31 H31C 109.5 .
H31B C31 H31C 109.5 .
C28' C31' H31D 109.5 .
C28' C31' H31E 109.5 .
C28' C31' H31F 109.5 .
H31D C31' H31E 109.5 .
H31D C31' H31F 109.5 .
H31E C31' H31F 109.5 .
F2 P1 F1 175.1(13) .
F2 P1 F3 92.0(8) .
F2 P1 F6 97(3) .
F2 P1 F6A 90(3) .
F3 P1 F1 84.3(8) .
F3 P1 F6 96.5(15) .
F3 P1 F6A 107.5(19) .
F4 P1 F1 92.4(9) .
F4 P1 F2 89.9(14) .
F4 P1 F3 77.5(11) .
F4 P1 F6 171(2) .
F4 P1 F6A 175.0(18) .
F5 P1 F1 89.6(9) .
F5 P1 F2 94.5(10) .
F5 P1 F3 169.1(10) .
F5 P1 F4 93.8(11) .
F5 P1 F6 91.3(11) .
F5 P1 F6A 81(2) .
F6 P1 F1 80(2) .
F6A P1 F1 89(3) .
C5' Ag1 C5 177.9(3) .

loop_
_geom_bond_atom_site_label_1
_geom_bond_atom_site_label_2
_geom_bond_distance
_geom_bond_site_symmetry_2
N1 N2 1.335(8) .
N1 C5 1.329(9) .
N1 C23 1.452(9) .
N1' N2' 1.334(9) .
N1' C5' 1.368(9) .
N1' C23' 1.445(11) .
N2 N3 1.313(8) .
N2' N3' 1.340(10) .
N3 C4 1.389(9) .
N3 C14 1.449(9) .
N3' C4' 1.352(9) .
N3' C14' 1.454(10) .
C4 C5 1.376(10) .
C4 C6 1.466(9) .
C4' C5' 1.370(10) .
C4' C6' 1.474(10) .
C5 Ag1 2.113(7) .
C5' Ag1 2.097(7) .
C6 C7 1.379(10) .
C6 C11 1.381(10) .
C6' C7' 1.372(11) .
C6' C11' 1.402(11) .
C7 H7 0.9300 .
C7 C8 1.362(10) .
C7' H7' 0.9300 .
C7' C8' 1.382(11) .
C8 H8 0.9300 .
C8 C9 1.394(9) .
C8' H8' 0.9300 .
C8' C9' 1.401(11) .
C9 C10 1.390(9) .
C9 C12 1.489(9) .
C9' C10' 1.398(11) .
C9' C12' 1.454(11) .
C10 H10 0.9300 .
C10 C11 1.375(10) .
C10' H10' 0.9300 .
C10' C11' 1.371(11) .
C11 H11 0.9300 .
C11' H11' 0.9300 .
C12 C13 1.384(9) .
C12 C13 1.382(9) 3_665
C12' C13' 1.385(11) 2_655
C12' C13' 1.406(11) .
C13 C12 1.382(9) 2_655
C13 H13 0.9300 .
C13' C12' 1.385(11) 3_665
C13' H13' 0.9300 .
C14 C15 1.417(11) .
C14 C19 1.367(13) .
C14' C15' 1.413(15) .
C14' C19' 1.395(13) .
C15 C16 1.404(12) .
C15 C20 1.438(13) .
C15' C16' 1.398(14) .
C15' C20' 1.462(15) .
C16 H16 0.9300 .
C16 C17 1.381(15) .
C16' H16' 0.9300 .
C16' C17' 1.371(18) .
C17 C18 1.374(15) .
C17 C21 1.519(13) .
C17' C18' 1.361(19) .
C17' C21' 1.550(18) .
C18 H18 0.9300 .
C18 C19 1.401(12) .
C18' H18' 0.9300 .
C18' C19' 1.415(15) .
C19 C22 1.483(13) .
C19' C22' 1.459(15) .
C20 H20A 0.9600 .
C20 H20B 0.9600 .
C20 H20C 0.9600 .
C20' H20D 0.9600 .
C20' H20E 0.9600 .
C20' H20F 0.9600 .
C21 H21A 0.9600 .
C21 H21B 0.9600 .
C21 H21C 0.9600 .
C21' H21D 0.9600 .
C21' H21E 0.9600 .
C21' H21F 0.9600 .
C22 H22A 0.9600 .
C22 H22B 0.9600 .
C22 H22C 0.9600 .
C22' H22D 0.9600 .
C22' H22E 0.9600 .
C22' H22F 0.9600 .
C23 C24 1.360(14) .
C23 C28 1.391(14) .
C23' C24' 1.395(15) .
C23' C28' 1.380(14) .
C24 C25 1.417(14) .
C24 C29 1.483(16) .
C24' C25' 1.392(17) .
C24' C29' 1.500(18) .
C25 H25 0.9300 .
C25 C26 1.315(19) .
C25' H25' 0.9300 .
C25' C26' 1.347(19) .
C26 C27 1.392(18) .
C26 C30 1.588(15) .
C26' C27' 1.336(17) .
C26' C30' 1.550(17) .
C27 H27 0.9300 .
C27 C28 1.386(14) .
C27' H27' 0.9300 .
C27' C28' 1.464(15) .
C28 C31 1.479(16) .
C28' C31' 1.464(16) .
C29 H29A 0.9600 .
C29 H29B 0.9600 .
C29 H29C 0.9600 .
C29' H29D 0.9600 .
C29' H29E 0.9600 .
C29' H29F 0.9600 .
C30 H30A 0.9600 .
C30 H30B 0.9600 .
C30 H30C 0.9600 .
C30' H30D 0.9600 .
C30' H30E 0.9600 .
C30' H30F 0.9600 .
C31 H31A 0.9600 .
C31 H31B 0.9600 .
C31 H31C 0.9600 .
C31' H31D 0.9600 .
C31' H31E 0.9600 .
C31' H31F 0.9600 .
P1 F1 1.578(11) .
P1 F2 1.559(12) .
P1 F3 1.562(10) .
P1 F4 1.546(11) .
P1 F5 1.540(10) .
P1 F6 1.578(14) .
P1 F6A 1.569(14) .

loop_
_geom_torsion_atom_site_label_1
_geom_torsion_atom_site_label_2
_geom_torsion_atom_site_label_3
_geom_torsion_atom_site_label_4
_geom_torsion
_geom_torsion_site_symmetry_1
_geom_torsion_site_symmetry_4
N1 N2 N3 C4 -0.6(8) . .
N1 N2 N3 C14 175.1(7) . .
N1 C23 C24 C25 179.4(8) . .
N1 C23 C24 C29 1.1(14) . .
N1 C23 C28 C27 -179.0(8) . .
N1 C23 C28 C31 1.8(12) . .
N1' N2' N3' C4' -0.6(8) . .
N1' N2' N3' C14' 177.2(7) . .
N1' C23' C24' C25' 179.3(10) . .
N1' C23' C24' C29' -3.9(17) . .
N1' C23' C28' C27' -175.7(8) . .
N1' C23' C28' C31' 4.3(14) . .
N2 N1 C5 C4 1.1(9) . .
N2 N1 C5 Ag1 -177.3(5) . .
N2 N1 C23 C24 -91.0(9) . .
N2 N1 C23 C28 91.0(9) . .
N2 N3 C4 C5 1.3(9) . .
N2 N3 C4 C6 -178.3(7) . .
N2 N3 C14 C15 76.2(9) . .
N2 N3 C14 C19 -102.5(9) . .
N2' N1' C5' C4' 0.1(9) . .
N2' N1' C5' Ag1 -176.2(5) . .
N2' N1' C23' C24' -92.2(10) . .
N2' N1' C23' C28' 84.7(10) . .
N2' N3' C4' C5' 0.7(8) . .
N2' N3' C4' C6' -178.0(7) . .
N2' N3' C14' C15' -109.8(10) . .
N2' N3' C14' C19' 77.2(10) . .
N3 C4 C5 N1 -1.3(8) . .
N3 C4 C5 Ag1 176.7(6) . .
N3 C4 C6 C7 33.4(11) . .
N3 C4 C6 C11 -149.6(7) . .
N3 C14 C15 C16 -179.1(7) . .
N3 C14 C15 C20 3.7(12) . .
N3 C14 C19 C18 178.9(8) . .
N3 C14 C19 C22 -2.2(13) . .
N3' C4' C5' N1' -0.4(8) . .
N3' C4' C5' Ag1 175.8(5) . .
N3' C4' C6' C7' -146.3(7) . .
N3' C4' C6' C11' 37.7(11) . .
N3' C14' C15' C16' -173.8(9) . .
N3' C14' C15' C20' 8.9(15) . .
N3' C14' C19' C18' 174.8(8) . .
N3' C14' C19' C22' -5.7(13) . .
C4 N3 C14 C15 -108.9(9) . .
C4 N3 C14 C19 72.3(11) . .
C4 C6 C7 C8 177.3(7) . .
C4 C6 C11 C10 -177.1(6) . .
C4' N3' C14' C15' 67.7(11) . .
C4' N3' C14' C19' -105.4(10) . .
C4' C6' C7' C8' -177.0(7) . .
C4' C6' C11' C10' 177.8(7) . .
C5 N1 N2 N3 -0.3(9) . .
C5 N1 C23 C24 86.8(11) . .
C5 N1 C23 C28 -91.3(10) . .
C5 C4 C6 C7 -146.1(8) . .
C5 C4 C6 C11 30.9(12) . .
C5' N1' N2' N3' 0.3(9) . .
C5' N1' C23' C24' 82.4(12) . .
C5' N1' C23' C28' -100.7(10) . .
C5' C4' C6' C7' 35.4(11) . .
C5' C4' C6' C11' -140.7(8) . .
C6 C4 C5 N1 178.2(8) . .
C6 C4 C5 Ag1 -3.7(14) . .
C6 C7 C8 C9 -1.0(11) . .
C6' C4' C5' N1' 178.1(7) . .
C6' C4' C5' Ag1 -5.7(11) . .
C6' C7' C8' C9' -2.1(12) . .
C7 C6 C11 C10 0.1(11) . .
C7 C8 C9 C10 1.4(10) . .
C7 C8 C9 C12 -179.9(6) . .
C7' C6' C11' C10' 1.7(12) . .
C7' C8' C9' C10' 4.1(11) . .
C7' C8' C9' C12' -172.9(7) . .
C8 C9 C10 C11 -1.1(10) . .
C8 C9 C12 C13 -145.0(6) . 3_665
C8 C9 C12 C13 33.7(9) . .
C8' C9' C10' C11' -3.3(12) . .
C8' C9' C12' C13' -154.3(8) . .
C8' C9' C12' C13' 31.9(12) . 2_655
C9 C10 C11 C6 0.4(11) . .
C9 C12 C13 C12 -177.0(4) . 2_655
C9' C10' C11' C6' 0.5(13) . .
C9' C12' C13' C12' -170.5(5) . 3_665
C10 C9 C12 C13 33.7(9) . 3_665
C10 C9 C12 C13 -147.7(6) . .
C10' C9' C12' C13' 28.9(12) . .
C10' C9' C12' C13' -144.9(8) . 2_655
C11 C6 C7 C8 0.2(11) . .
C11' C6' C7' C8' -0.9(11) . .
C12 C9 C10 C11 -179.8(6) . .
C12' C9' C10' C11' 173.7(8) . .
C13 C12 C13 C12 1.7(12) 3_665 2_655
C13' C12' C13' C12' 3.5(16) 2_655 3_665
C14 N3 C4 C5 -173.8(8) . .
C14 N3 C4 C6 6.6(12) . .
C14 C15 C16 C17 0.7(12) . .
C14' N3' C4' C5' -176.9(7) . .
C14' N3' C4' C6' 4.4(12) . .
C14' C15' C16' C17' 1(2) . .
C15 C14 C19 C18 0.3(14) . .
C15 C14 C19 C22 179.1(9) . .
C15 C16 C17 C18 -0.7(15) . .
C15 C16 C17 C21 -179.4(10) . .
C15' C14' C19' C18' 2.2(14) . .
C15' C14' C19' C22' -178.4(9) . .
C15' C16' C17' C18' -2(2) . .
C15' C16' C17' C21' 179.3(15) . .
C16 C17 C18 C19 0.5(17) . .
C16' C17' C18' C19' 3(2) . .
C17 C18 C19 C14 -0.3(16) . .
C17 C18 C19 C22 -179.2(10) . .
C17' C18' C19' C14' -3.3(18) . .
C17' C18' C19' C22' 177.3(13) . .
C19 C14 C15 C16 -0.5(12) . .
C19 C14 C15 C20 -177.7(9) . .
C19' C14' C15' C16' -1.1(16) . .
C19' C14' C15' C20' -178.4(11) . .
C20 C15 C16 C17 178.0(9) . .
C20' C15' C16' C17' 178.2(14) . .
C21 C17 C18 C19 179.2(11) . .
C21' C17' C18' C19' -178.0(14) . .
C23 N1 N2 N3 177.7(7) . .
C23 N1 C5 C4 -176.7(8) . .
C23 N1 C5 Ag1 4.9(12) . .
C23 C24 C25 C26 2.4(17) . .
C23' N1' N2' N3' 175.6(7) . .
C23' N1' C5' C4' -174.7(8) . .
C23' N1' C5' Ag1 9.0(12) . .
C23' C24' C25' C26' -4(2) . .
C24 C23 C28 C27 3.1(14) . .
C24 C23 C28 C31 -176.1(9) . .
C24 C25 C26 C27 -2.7(19) . .
C24 C25 C26 C30 -179.2(11) . .
C24' C23' C28' C27' 1.0(14) . .
C24' C23' C28' C31' -179.0(11) . .
C24' C25' C26' C27' 2(2) . .
C24' C25' C26' C30' -176.5(13) . .
C25 C26 C27 C28 2.9(17) . .
C25' C26' C27' C28' 2.2(18) . .
C26 C27 C28 C23 -3.0(14) . .
C26 C27 C28 C31 176.2(10) . .
C26' C27' C28' C23' -3.6(15) . .
C26' C27' C28' C31' 176.4(11) . .
C28 C23 C24 C25 -2.6(14) . .
C28 C23 C24 C29 179.1(10) . .
C28' C23' C24' C25' 2.6(17) . .
C28' C23' C24' C29' 179.4(13) . .
C29 C24 C25 C26 -179.3(12) . .
C29' C24' C25' C26' 179.0(15) . .
C30 C26 C27 C28 179.4(10) . .
C30' C26' C27' C28' -179.3(10) . .

loop_
_platon_squeeze_void_nr
_platon_squeeze_void_average_x
_platon_squeeze_void_average_y
_platon_squeeze_void_average_z
_platon_squeeze_void_volume
_platon_squeeze_void_count_electrons
_platon_squeeze_void_content
1 -0.052 -0.026 -0.001 7047 1858 ' '
2 -0.013 0.478 0.053 20 3 ' '
3 0.013 0.523 0.943 18 2 ' '
4 0.145 0.824 0.281 19 2 ' '
5 0.157 0.346 0.386 20 2 ' '
6 0.176 0.320 0.276 18 2 ' '
7 0.190 0.843 0.391 18 3 ' '
8 0.321 0.145 0.719 20 3 ' '
9 0.347 0.190 0.609 18 2 ' '
10 0.478 0.491 0.947 19 2 ' '
11 0.491 0.012 0.053 20 2 ' '
12 0.510 0.986 0.943 18 2 ' '
13 0.523 0.510 0.057 19 2 ' '
14 0.654 0.812 0.386 20 3 ' '
15 0.680 0.857 0.276 18 2 ' '
16 0.812 0.158 0.614 19 2 ' '
17 0.824 0.679 0.720 20 2 ' '
18 0.843 0.653 0.609 18 2 ' '
19 0.857 0.176 0.724 19 2 ' '
